data_7131640
loop_
_publ_author_name
'Sun, Weiqiang'
'Cui, Xueli'
'Qu, Jing'
'Cai, Xiaojia'
'Hu, Jinhui'
'Xiong, Zhuang'
'Guo, Suqin'
'Xu, Jun'
'Chen, Wen-Hua'
'Wu, Jia-Qiang'

_publ_section_title
;
 Facile access to 2-hydroxy-2-substituted indole-3-ones <i>via</i> a
 copper-catalyzed oxidative cyclization of 2-arylethynylanilines.
;
_journal_issue 47
_journal_name_full 'Chemical communications (Cambridge, England)'
_journal_page_first 7228
_journal_page_last 7231
_journal_paper_doi 10.1039/d3cc01390a
_journal_volume 59
_journal_year 2023
_chemical_formula_moiety 'Br C15 N O3, 0.5[CH3COOCH2CH3]'
_chemical_formula_sum 'C17 H14 Br N O4'
_chemical_formula_weight 376.15
_space_group_crystal_system monoclinic
_space_group_IT_number 15
_space_group_name_Hall '-C 2yc'
_space_group_name_H-M_alt 'C 1 2/c 1'
_atom_sites_solution_hydrogens geom
_atom_sites_solution_primary dual
_audit_creation_date 2023-01-23
_audit_creation_method
;
Olex2 1.3
(compiled 2020.07.31 svn.rc2a77460 for OlexSys, GUI svn.r6145)
;
_audit_update_record
;
2023-01-24 deposited with the CCDC.	2023-05-15 downloaded from the CCDC.
;
_cell_angle_alpha 90
_cell_angle_beta 112.314(2)
_cell_angle_gamma 90
_cell_formula_units_Z 8
_cell_length_a 24.4178(4)
_cell_length_b 5.70910(10)
_cell_length_c 26.1253(4)
_cell_measurement_reflns_used 8415
_cell_measurement_temperature 298.19(10)
_cell_measurement_theta_max 76.1970
_cell_measurement_theta_min 3.6380
_cell_volume 3369.24(11)
_computing_cell_refinement 'CrysAlisPro 1.171.40.84a (Rigaku OD, 2020)'
_computing_data_collection 'CrysAlisPro 1.171.40.84a (Rigaku OD, 2020)'
_computing_data_reduction 'CrysAlisPro 1.171.40.84a (Rigaku OD, 2020)'
_computing_molecular_graphics 'Olex2 1.3 (Dolomanov et al., 2009)'
_computing_publication_material 'Olex2 1.3 (Dolomanov et al., 2009)'
_computing_structure_refinement 'SHELXL 2018/3 (Sheldrick, 2015)'
_computing_structure_solution 'SHELXT 2018/2 (Sheldrick, 2018)'
_diffrn_ambient_environment air
_diffrn_ambient_temperature 298.19(10)
_diffrn_detector 'Hybrid Pixel Array Detector'
_diffrn_detector_area_resol_mean 10.0000
_diffrn_detector_type HyPix
_diffrn_measured_fraction_theta_full 0.998
_diffrn_measured_fraction_theta_max 0.948
_diffrn_measurement_details
;
List of Runs (angles in degrees, time in seconds):

  # Type    Start    End  Width  t~exp~   \w     \q     \k     \f   Frames
#--------------------------------------------------------------------------
  1  \w      9.00  48.00   0.50    0.08    --   46.95 -71.00 -75.00   78
  2  \w     37.00  88.00   0.50    0.33    --  108.74 -71.00 -75.00  102
  3  \w     45.00  70.00   0.50    0.33    --  108.74 -61.00 -30.00   50
  4  \w     40.00  70.00   0.50    0.33    --  108.74 -61.00-120.00   60
  5  \w     68.00 105.00   0.50    0.33    --  108.74 -77.00-180.00   74
  6  \w     63.00  92.00   0.50    0.33    --  108.74 -95.00-150.00   58
  7  \w     52.00 100.00   0.50    0.33    --  108.74-125.00-180.00   96
  8  \w    109.00 163.00   0.50    0.33    --  108.74  30.00 -30.00  108
  9  \w     93.00 162.00   0.50    0.33    --  108.74  45.00   0.00  138
 10  \w     97.00 177.00   0.50    0.33    --  108.74  77.00   0.00  160
 11  \w     86.00 169.00   0.50    0.33    --  108.74  71.00  55.00  166
 12  \w     48.00  73.00   0.50    0.08    --   46.95  71.00  55.00   50
 13  \w     40.00  66.00   0.50    0.33    --  108.74 -61.00 120.00   52
 14  \w    -69.00  26.00   0.50    0.08    --  -46.95  71.00  55.00  190
 15  \w    -51.00 -22.00   0.50    0.33    --  -88.50  45.00 -90.00   58
 16  \w    -50.00 -16.00   0.50    0.33    --  -88.50  45.00-120.00   68
 17  \w    -81.00 -44.00   0.50    0.33    --  -88.50  77.00  30.00   74
 18  \w    -75.00 -19.00   0.50    0.33    --  -88.50  71.00  55.00  112
 19  \w   -108.00 -25.00   0.50    0.08    --  -46.95 -71.00 -75.00  166
 20  \w   -100.00 -74.00   0.50    0.08    --  -46.95-125.00-180.00   52
 21  \w   -151.00-125.00   0.50    0.33    --  -88.50 -71.00 -75.00   52
 22  \w   -119.00 -85.00   0.50    0.08    --  -46.95-125.00  60.00   68
;
_diffrn_measurement_device 'four-circle diffractometer'
_diffrn_measurement_device_type 'XtaLAB Synergy, Dualflex, HyPix'
_diffrn_measurement_method '\w scans'
_diffrn_orient_matrix_type 'CrysAlisPro convention (1999,Acta A55,543-557)'
_diffrn_orient_matrix_UB_11 -0.0334519000
_diffrn_orient_matrix_UB_12 -0.2117616000
_diffrn_orient_matrix_UB_13 -0.0342238000
_diffrn_orient_matrix_UB_21 -0.0500609000
_diffrn_orient_matrix_UB_22 0.0372324000
_diffrn_orient_matrix_UB_23 0.0214290000
_diffrn_orient_matrix_UB_31 -0.0320451000
_diffrn_orient_matrix_UB_32 0.1631028000
_diffrn_orient_matrix_UB_33 -0.0493208000
_diffrn_radiation_monochromator mirror
_diffrn_radiation_probe x-ray
_diffrn_radiation_type 'Cu K\a'
_diffrn_radiation_wavelength 1.54184
_diffrn_reflns_av_R_equivalents 0.0213
_diffrn_reflns_av_unetI/netI 0.0202
_diffrn_reflns_Laue_measured_fraction_full 0.998
_diffrn_reflns_Laue_measured_fraction_max 0.948
_diffrn_reflns_limit_h_max 30
_diffrn_reflns_limit_h_min -28
_diffrn_reflns_limit_k_max 7
_diffrn_reflns_limit_k_min -4
_diffrn_reflns_limit_l_max 31
_diffrn_reflns_limit_l_min -32
_diffrn_reflns_number 10924
_diffrn_reflns_point_group_measured_fraction_full 0.998
_diffrn_reflns_point_group_measured_fraction_max 0.948
_diffrn_reflns_theta_full 67.684
_diffrn_reflns_theta_max 76.270
_diffrn_reflns_theta_min 3.658
_diffrn_source 'micro-focus sealed X-ray tube'
_diffrn_source_type 'PhotonJet (Cu) X-ray Source'
_exptl_absorpt_coefficient_mu 3.381
_exptl_absorpt_correction_T_max 1.00000
_exptl_absorpt_correction_T_min 0.78941
_exptl_absorpt_correction_type multi-scan
_exptl_absorpt_process_details
;
CrysAlisPro 1.171.40.84a (Rigaku Oxford Diffraction, 2020)
Empirical absorption correction using spherical harmonics,
implemented in SCALE3 ABSPACK scaling algorithm.
;
_exptl_crystal_colour colourless
_exptl_crystal_colour_primary colourless
_exptl_crystal_density_diffrn 1.483
_exptl_crystal_description block
_exptl_crystal_F_000 1328
_exptl_crystal_size_max 0.25
_exptl_crystal_size_mid 0.24
_exptl_crystal_size_min 0.2
_refine_diff_density_max 1.017
_refine_diff_density_min -0.763
_refine_diff_density_rms 0.079
_refine_ls_extinction_method none
_refine_ls_goodness_of_fit_ref 1.053
_refine_ls_hydrogen_treatment constr
_refine_ls_matrix_type full
_refine_ls_number_parameters 182
_refine_ls_number_reflns 3350
_refine_ls_number_restraints 0
_refine_ls_restrained_S_all 1.053
_refine_ls_R_factor_all 0.0419
_refine_ls_R_factor_gt 0.0401
_refine_ls_shift/su_max 0.002
_refine_ls_shift/su_mean 0.000
_refine_ls_structure_factor_coef Fsqd
_refine_ls_weighting_details 'w=1/[\s^2^(Fo^2^)+(0.0694P)^2^+4.3720P] where P=(Fo^2^+2Fc^2^)/3'
_refine_ls_weighting_scheme calc
_refine_ls_wR_factor_gt 0.1212
_refine_ls_wR_factor_ref 0.1230
_reflns_Friedel_coverage 0.000
_reflns_number_gt 3131
_reflns_number_total 3350
_reflns_threshold_expression 'I > 2\s(I)'
_cod_data_source_file d3cc01390a2.cif
_cod_data_source_block exp_794
_cod_depositor_comments 'Adding full bibliography for 7131639--7131640.cif.'
_cod_database_code 7131640
_shelx_shelxl_version_number 2018/3
_chemical_oxdiff_formula 'C H O N'
_shelx_space_group_comment
;
The symmetry employed for this shelxl refinement is uniquely defined
by the following loop, which should always be used as a source of
symmetry information in preference to the above space-group names.
They are only intended as comments.
;
_shelx_estimated_absorpt_t_max 0.551
_shelx_estimated_absorpt_t_min 0.485
_reflns_odcompleteness_completeness 99.94
_reflns_odcompleteness_iscentric 1
_reflns_odcompleteness_theta 66.97
_olex2_refinement_description
;
1. Fixed Uiso
 At 1.2 times of:
  All C(H) groups
 At 1.5 times of:
  All O(H) groups
2.a Aromatic/amide H refined with riding coordinates:
 C00B(H00B), C00D(H00D), C00E(H00E), C00F(H00F), C00G(H00G), C00H(H00H),
 C00I(H00I), C00J(H00J), C00K(H00K)
2.b Idealised tetrahedral OH refined as rotating group:
 O002(H002)
;
_smtbx_masks_special_details
;
A solvent mask was calculated and 180 electrons were 
found in a volume of 972\%A^3^ in 1 void per unit cell. 
This is consistent with the presence of 
0.5[CH3COOCH2CH3] per Asymmetric Unit 
which account for 192 electrons 
per unit cell.
;
_smtbx_masks_void_probe_radius 1.2
_smtbx_masks_void_truncation_radius 1.2
_olex2_submission_special_instructions 'No special instructions were received'
_oxdiff_exptl_absorpt_empirical_details
;
Empirical correction (ABSPACK) includes:
- Absorption correction using spherical harmonics
- Frame scaling
;
_oxdiff_exptl_absorpt_empirical_full_max 1.333
_oxdiff_exptl_absorpt_empirical_full_min 0.748

loop_
_space_group_symop_operation_xyz
'x, y, z'
'-x, y, -z+1/2'
'x+1/2, y+1/2, z'
'-x+1/2, y+1/2, -z+1/2'
'-x, -y, -z'
'x, -y, z-1/2'
'-x+1/2, -y+1/2, -z'
'x+1/2, -y+1/2, z-1/2'

loop_
_atom_site_label
_atom_site_type_symbol
_atom_site_fract_x
_atom_site_fract_y
_atom_site_fract_z
_atom_site_U_iso_or_equiv
_atom_site_adp_type
_atom_site_occupancy
_atom_site_site_symmetry_order
_atom_site_calc_flag
_atom_site_refinement_flags_posn
_atom_site_refinement_flags_adp
_atom_site_refinement_flags_occupancy
_atom_site_disorder_assembly
_atom_site_disorder_group
Br01 Br 0.84447(2) 0.46841(7) 0.53691(2) 0.06507(16) Uani 1 1 d . . . . .
O002 O 0.67582(8) 0.0000(3) 0.67203(7) 0.0449(4) Uani 1 1 d . . . . .
H002 H 0.706917 0.024852 0.698325 0.067 Uiso 1 1 calc R U . . .
O003 O 0.59845(9) -0.0361(3) 0.55785(8) 0.0549(5) Uani 1 1 d . . . . .
O004 O 0.73124(9) 0.4329(3) 0.73188(8) 0.0565(5) Uani 1 1 d . . . . .
N005 N 0.64287(8) 0.3969(3) 0.66180(7) 0.0385(4) Uani 1 1 d . . . . .
C006 C 0.66147(9) 0.1945(4) 0.63703(8) 0.0370(4) Uani 1 1 d . . . . .
C007 C 0.60237(10) 0.1284(4) 0.58824(8) 0.0404(5) Uani 1 1 d . . . . .
C008 C 0.70817(9) 0.2648(4) 0.61495(8) 0.0380(5) Uani 1 1 d . . . . .
C009 C 0.55782(10) 0.2956(4) 0.58901(9) 0.0430(5) Uani 1 1 d . . . . .
C00A C 0.58282(10) 0.4519(4) 0.63237(10) 0.0413(5) Uani 1 1 d . . . . .
C00B C 0.68043(12) 0.4989(4) 0.70881(10) 0.0441(5) Uani 1 1 d . . . . .
H00B H 0.666940 0.623115 0.723889 0.053 Uiso 1 1 calc R U . . .
C00C C 0.78922(11) 0.3837(5) 0.56870(10) 0.0469(5) Uani 1 1 d . . . . .
C00D C 0.75386(11) 0.1130(4) 0.61863(11) 0.0489(6) Uani 1 1 d . . . . .
H00D H 0.757171 -0.029750 0.636732 0.059 Uiso 1 1 calc R U . . .
C00E C 0.74368(12) 0.5365(4) 0.56413(11) 0.0484(6) Uani 1 1 d . . . . .
H00E H 0.740267 0.678657 0.545776 0.058 Uiso 1 1 calc R U . . .
C00F C 0.70331(12) 0.4753(4) 0.58721(11) 0.0452(5) Uani 1 1 d . . . . .
H00F H 0.672424 0.576840 0.584058 0.054 Uiso 1 1 calc R U . . .
C00G C 0.79467(11) 0.1719(5) 0.59557(12) 0.0546(6) Uani 1 1 d . . . . .
H00G H 0.825307 0.069816 0.598203 0.065 Uiso 1 1 calc R U . . .
C00H C 0.49801(11) 0.3116(6) 0.55396(11) 0.0574(7) Uani 1 1 d . . . . .
H00H H 0.481183 0.205524 0.525234 0.069 Uiso 1 1 calc R U . . .
C00I C 0.55007(12) 0.6334(5) 0.64172(12) 0.0571(6) Uani 1 1 d . . . . .
H00I H 0.566876 0.740659 0.670201 0.069 Uiso 1 1 calc R U . . .
C00J C 0.46498(14) 0.4895(6) 0.56346(17) 0.0724(9) Uani 1 1 d . . . . .
H00J H 0.425124 0.504507 0.541021 0.087 Uiso 1 1 calc R U . . .
C00K C 0.49113(13) 0.6473(6) 0.60662(15) 0.0701(8) Uani 1 1 d . . . . .
H00K H 0.468021 0.766801 0.612052 0.084 Uiso 1 1 calc R U . . .

loop_
_atom_site_aniso_label
_atom_site_aniso_U_11
_atom_site_aniso_U_22
_atom_site_aniso_U_33
_atom_site_aniso_U_23
_atom_site_aniso_U_13
_atom_site_aniso_U_12
Br01 0.0497(2) 0.0754(3) 0.0746(2) 0.01019(15) 0.02869(17) 0.00664(13)
O002 0.0445(9) 0.0353(8) 0.0398(8) 0.0065(6) -0.0010(7) -0.0034(6)
O003 0.0488(10) 0.0528(10) 0.0495(10) -0.0167(8) 0.0035(8) -0.0046(8)
O004 0.0528(10) 0.0446(9) 0.0474(9) -0.0067(7) -0.0088(8) -0.0010(8)
N005 0.0367(9) 0.0359(9) 0.0352(8) -0.0021(7) 0.0051(7) -0.0007(7)
C006 0.0350(10) 0.0320(10) 0.0342(9) 0.0001(8) 0.0024(8) -0.0003(8)
C007 0.0366(11) 0.0426(12) 0.0336(10) 0.0005(9) 0.0037(8) -0.0043(9)
C008 0.0336(10) 0.0337(10) 0.0377(10) -0.0034(8) 0.0035(8) 0.0004(8)
C009 0.0361(11) 0.0456(12) 0.0389(10) 0.0019(9) 0.0049(9) -0.0010(9)
C00A 0.0370(11) 0.0416(12) 0.0422(11) 0.0040(9) 0.0115(9) 0.0001(9)
C00B 0.0520(14) 0.0341(11) 0.0373(11) -0.0022(8) 0.0069(10) -0.0040(9)
C00C 0.0409(12) 0.0467(13) 0.0493(12) -0.0007(10) 0.0130(10) 0.0016(10)
C00D 0.0456(12) 0.0355(12) 0.0589(14) 0.0078(10) 0.0124(11) 0.0090(10)
C00E 0.0489(13) 0.0398(12) 0.0543(14) 0.0071(10) 0.0171(11) 0.0066(10)
C00F 0.0434(12) 0.0368(12) 0.0524(13) 0.0060(9) 0.0147(10) 0.0097(9)
C00G 0.0433(12) 0.0490(14) 0.0681(16) 0.0055(12) 0.0174(11) 0.0147(11)
C00H 0.0364(12) 0.0663(17) 0.0560(14) -0.0020(12) 0.0023(10) -0.0003(11)
C00I 0.0518(14) 0.0532(15) 0.0655(15) -0.0060(13) 0.0212(12) 0.0059(12)
C00J 0.0377(14) 0.082(2) 0.083(2) 0.0028(17) 0.0070(14) 0.0101(13)
C00K 0.0490(15) 0.072(2) 0.086(2) -0.0026(17) 0.0223(15) 0.0169(15)

loop_
_atom_type_symbol
_atom_type_description
_atom_type_scat_dispersion_real
_atom_type_scat_dispersion_imag
_atom_type_scat_source
C C 0.0181 0.0091 'International Tables Vol C Tables 4.2.6.8 and 6.1.1.4'
H H 0.0000 0.0000 'International Tables Vol C Tables 4.2.6.8 and 6.1.1.4'
Br Br -0.6763 1.2805 'International Tables Vol C Tables 4.2.6.8 and 6.1.1.4'
N N 0.0311 0.0180 'International Tables Vol C Tables 4.2.6.8 and 6.1.1.4'
O O 0.0492 0.0322 'International Tables Vol C Tables 4.2.6.8 and 6.1.1.4'

loop_
_geom_angle_atom_site_label_1
_geom_angle_atom_site_label_2
_geom_angle_atom_site_label_3
_geom_angle
_geom_angle_site_symmetry_1
_geom_angle_site_symmetry_3
_geom_angle_publ_flag
C006 O002 H002 109.5 . . ?
C00A N005 C006 111.38(17) . . ?
C00B N005 C006 121.25(19) . . ?
C00B N005 C00A 127.3(2) . . ?
O002 C006 N005 112.18(18) . . ?
O002 C006 C007 105.42(17) . . ?
O002 C006 C008 114.98(18) . . ?
N005 C006 C007 101.74(17) . . ?
N005 C006 C008 111.14(18) . . ?
C008 C006 C007 110.39(17) . . ?
O003 C007 C006 122.7(2) . . ?
O003 C007 C009 130.2(2) . . ?
C009 C007 C006 107.09(18) . . ?
C00D C008 C006 120.7(2) . . ?
C00F C008 C006 120.1(2) . . ?
C00F C008 C00D 119.0(2) . . ?
C00A C009 C007 109.51(19) . . ?
C00A C009 C00H 121.2(2) . . ?
C00H C009 C007 129.3(2) . . ?
C009 C00A N005 110.3(2) . . ?
C00I C00A N005 128.4(2) . . ?
C00I C00A C009 121.3(2) . . ?
O004 C00B N005 121.9(2) . . ?
O004 C00B H00B 119.0 . . ?
N005 C00B H00B 119.0 . . ?
C00E C00C Br01 118.9(2) . . ?
C00G C00C Br01 119.97(19) . . ?
C00G C00C C00E 121.1(2) . . ?
C008 C00D H00D 119.7 . . ?
C008 C00D C00G 120.6(2) . . ?
C00G C00D H00D 119.7 . . ?
C00C C00E H00E 120.5 . . ?
C00F C00E C00C 119.1(2) . . ?
C00F C00E H00E 120.5 . . ?
C008 C00F H00F 119.5 . . ?
C00E C00F C008 121.0(2) . . ?
C00E C00F H00F 119.5 . . ?
C00C C00G C00D 119.2(2) . . ?
C00C C00G H00G 120.4 . . ?
C00D C00G H00G 120.4 . . ?
C009 C00H H00H 121.1 . . ?
C00J C00H C009 117.8(3) . . ?
C00J C00H H00H 121.1 . . ?
C00A C00I H00I 121.6 . . ?
C00K C00I C00A 116.8(3) . . ?
C00K C00I H00I 121.6 . . ?
C00H C00J H00J 119.9 . . ?
C00H C00J C00K 120.2(3) . . ?
C00K C00J H00J 119.9 . . ?
C00I C00K C00J 122.7(3) . . ?
C00I C00K H00K 118.6 . . ?
C00J C00K H00K 118.6 . . ?

loop_
_geom_bond_atom_site_label_1
_geom_bond_atom_site_label_2
_geom_bond_distance
_geom_bond_site_symmetry_2
_geom_bond_publ_flag
Br01 C00C 1.896(3) . ?
O002 H002 0.8200 . ?
O002 C006 1.396(3) . ?
O003 C007 1.210(3) . ?
O004 C00B 1.215(3) . ?
N005 C006 1.478(3) . ?
N005 C00A 1.409(3) . ?
N005 C00B 1.354(3) . ?
C006 C007 1.566(3) . ?
C006 C008 1.514(3) . ?
C007 C009 1.453(3) . ?
C008 C00D 1.387(3) . ?
C008 C00F 1.385(3) . ?
C009 C00A 1.388(3) . ?
C009 C00H 1.401(3) . ?
C00A C00I 1.386(4) . ?
C00B H00B 0.9300 . ?
C00C C00E 1.382(4) . ?
C00C C00G 1.379(4) . ?
C00D H00D 0.9300 . ?
C00D C00G 1.387(4) . ?
C00E H00E 0.9300 . ?
C00E C00F 1.381(4) . ?
C00F H00F 0.9300 . ?
C00G H00G 0.9300 . ?
C00H H00H 0.9300 . ?
C00H C00J 1.377(5) . ?
C00I H00I 0.9300 . ?
C00I C00K 1.384(4) . ?
C00J H00J 0.9300 . ?
C00J C00K 1.394(5) . ?
C00K H00K 0.9300 . ?

loop_
_geom_torsion_atom_site_label_1
_geom_torsion_atom_site_label_2
_geom_torsion_atom_site_label_3
_geom_torsion_atom_site_label_4
_geom_torsion
_geom_torsion_site_symmetry_1
_geom_torsion_site_symmetry_2
_geom_torsion_site_symmetry_3
_geom_torsion_site_symmetry_4
_geom_torsion_publ_flag
Br01 C00C C00E C00F 179.9(2) . . . . ?
Br01 C00C C00G C00D 179.9(2) . . . . ?
O002 C006 C007 O003 -61.0(3) . . . . ?
O002 C006 C007 C009 118.4(2) . . . . ?
O002 C006 C008 C00D 15.0(3) . . . . ?
O002 C006 C008 C00F -169.71(19) . . . . ?
O003 C007 C009 C00A 178.9(3) . . . . ?
O003 C007 C009 C00H -0.7(5) . . . . ?
N005 C006 C007 O003 -178.2(2) . . . . ?
N005 C006 C007 C009 1.2(2) . . . . ?
N005 C006 C008 C00D 143.8(2) . . . . ?
N005 C006 C008 C00F -40.9(3) . . . . ?
N005 C00A C00I C00K -179.5(3) . . . . ?
C006 N005 C00A C009 1.4(3) . . . . ?
C006 N005 C00A C00I -177.7(3) . . . . ?
C006 N005 C00B O004 1.8(4) . . . . ?
C006 C007 C009 C00A -0.5(3) . . . . ?
C006 C007 C009 C00H 180.0(3) . . . . ?
C006 C008 C00D C00G 176.3(2) . . . . ?
C006 C008 C00F C00E -176.4(2) . . . . ?
C007 C006 C008 C00D -104.1(2) . . . . ?
C007 C006 C008 C00F 71.2(3) . . . . ?
C007 C009 C00A N005 -0.5(3) . . . . ?
C007 C009 C00A C00I 178.6(2) . . . . ?
C007 C009 C00H C00J -179.6(3) . . . . ?
C008 C006 C007 O003 63.7(3) . . . . ?
C008 C006 C007 C009 -116.8(2) . . . . ?
C008 C00D C00G C00C -0.2(4) . . . . ?
C009 C00A C00I C00K 1.5(4) . . . . ?
C009 C00H C00J C00K 0.3(5) . . . . ?
C00A N005 C006 O002 -113.8(2) . . . . ?
C00A N005 C006 C007 -1.6(2) . . . . ?
C00A N005 C006 C008 115.94(19) . . . . ?
C00A N005 C00B O004 177.7(2) . . . . ?
C00A C009 C00H C00J 0.9(4) . . . . ?
C00A C00I C00K C00J -0.4(5) . . . . ?
C00B N005 C006 O002 62.7(3) . . . . ?
C00B N005 C006 C007 174.9(2) . . . . ?
C00B N005 C006 C008 -67.6(3) . . . . ?
C00B N005 C00A C009 -174.8(2) . . . . ?
C00B N005 C00A C00I 6.1(4) . . . . ?
C00C C00E C00F C008 0.4(4) . . . . ?
C00D C008 C00F C00E -1.0(4) . . . . ?
C00E C00C C00G C00D -0.4(4) . . . . ?
C00F C008 C00D C00G 0.9(4) . . . . ?
C00G C00C C00E C00F 0.3(4) . . . . ?
C00H C009 C00A N005 179.1(2) . . . . ?
C00H C009 C00A C00I -1.8(4) . . . . ?
C00H C00J C00K C00I -0.5(6) . . . . ?

loop_
_smtbx_masks_void_nr
_smtbx_masks_void_average_x
_smtbx_masks_void_average_y
_smtbx_masks_void_average_z
_smtbx_masks_void_volume
_smtbx_masks_void_count_electrons
_smtbx_masks_void_content
1 0.000 -0.383 0.250 242.9 44.5 '1 CH3COOCH2CH3'
2 0.000 -0.149 0.750 242.9 44.5 '1 CH3COOCH2CH3'
3 0.500 -0.272 0.750 242.9 44.5 '1 CH3COOCH2CH3'
4 0.500 0.457 0.250 242.9 44.5 '1 CH3COOCH2CH3'
